data_2219518
loop_
_publ_author_name
'Meng, Fankun'

_publ_section_title
;
 5,5'-[Methylenebis(sulfanediyl)]bis(1,3,4-thiadiazol-2-amine)
;
_journal_coeditor_code BX2173
_journal_issue 10
_journal_name_full 'Acta Crystallographica Section E'
_journal_page_first o2000
_journal_paper_doi 10.1107/S1600536808030122
_journal_volume 64
_journal_year 2008
_chemical_formula_iupac 'C5 H6 N6 S4'
_chemical_formula_moiety 'C5 H6 N6 S4'
_chemical_formula_sum 'C5 H6 N6 S4'
_chemical_formula_weight 278.40
_chemical_name_systematic
;
5,5'-[Methylenebis(sulfanediyl)]bis(1,3,4-thiadiazol-2-amine)
;
_space_group_IT_number 2
_symmetry_cell_setting triclinic
_symmetry_space_group_name_Hall '-P 1'
_symmetry_space_group_name_H-M 'P -1'
_atom_sites_solution_hydrogens geom
_atom_sites_solution_primary direct
_atom_sites_solution_secondary difmap
_audit_creation_method SHELXL-97
_cell_angle_alpha 81.746(8)
_cell_angle_beta 88.864(8)
_cell_angle_gamma 74.858(8)
_cell_formula_units_Z 2
_cell_length_a 5.457(3)
_cell_length_b 7.316(4)
_cell_length_c 13.623(8)
_cell_measurement_reflns_used 1816
_cell_measurement_temperature 298(2)
_cell_measurement_theta_max 28.260
_cell_measurement_theta_min 2.915
_cell_volume 519.5(5)
_computing_cell_refinement 'SMART (Siemens, 1996)'
_computing_data_collection 'SMART (Siemens, 1996)'
_computing_data_reduction 'SAINT (Siemens, 1996)'
_computing_molecular_graphics 'SHELXTL (Sheldrick, 2008)'
_computing_publication_material 'SHELXTL (Sheldrick, 2008)'
_computing_structure_refinement 'SHELXL97 (Sheldrick, 2008)'
_computing_structure_solution 'SHELXS97 (Sheldrick, 2008)'
_diffrn_ambient_temperature 298(2)
_diffrn_measured_fraction_theta_full 0.977
_diffrn_measured_fraction_theta_max 0.977
_diffrn_measurement_device_type 'Siemens SMART CCD area-detector'
_diffrn_measurement_method '\f and \w'
_diffrn_radiation_monochromator graphite
_diffrn_radiation_source 'fine-focus sealed tube'
_diffrn_radiation_type MoK\a
_diffrn_radiation_wavelength 0.71073
_diffrn_reflns_av_R_equivalents 0.0335
_diffrn_reflns_av_sigmaI/netI 0.0516
_diffrn_reflns_limit_h_max 6
_diffrn_reflns_limit_h_min -5
_diffrn_reflns_limit_k_max 8
_diffrn_reflns_limit_k_min -7
_diffrn_reflns_limit_l_max 16
_diffrn_reflns_limit_l_min -15
_diffrn_reflns_number 2686
_diffrn_reflns_theta_full 25.01
_diffrn_reflns_theta_max 25.01
_diffrn_reflns_theta_min 2.91
_exptl_absorpt_coefficient_mu 0.888
_exptl_absorpt_correction_T_max 0.8857
_exptl_absorpt_correction_T_min 0.7891
_exptl_absorpt_correction_type multi-scan
_exptl_absorpt_process_details '(SADABS; Sheldrick, 1996)'
_exptl_crystal_colour colourless
_exptl_crystal_density_diffrn 1.780
_exptl_crystal_density_method 'not measured'
_exptl_crystal_description block
_exptl_crystal_F_000 284
_exptl_crystal_size_max 0.28
_exptl_crystal_size_mid 0.19
_exptl_crystal_size_min 0.14
_refine_diff_density_max 0.469
_refine_diff_density_min -0.646
_refine_ls_extinction_method none
_refine_ls_goodness_of_fit_ref 1.000
_refine_ls_hydrogen_treatment constr
_refine_ls_matrix_type full
_refine_ls_number_parameters 136
_refine_ls_number_reflns 1801
_refine_ls_number_restraints 0
_refine_ls_restrained_S_all 1.000
_refine_ls_R_factor_all 0.0537
_refine_ls_R_factor_gt 0.0469
_refine_ls_shift/su_max 0.000
_refine_ls_shift/su_mean 0.000
_refine_ls_structure_factor_coef Fsqd
_refine_ls_weighting_details 'calc w=1/[\s^2^(Fo^2^)+(0.09P)^2^+0.0868P] where P=(Fo^2^+2Fc^2^)/3'
_refine_ls_weighting_scheme calc
_refine_ls_wR_factor_gt 0.1220
_refine_ls_wR_factor_ref 0.1299
_reflns_number_gt 1525
_reflns_number_total 1801
_reflns_threshold_expression I>2\s(I)
_cod_data_source_file bx2173.cif
_cod_data_source_block I
_cod_database_code 2219518
_cod_database_fobs_code 2219518

loop_
_symmetry_equiv_pos_as_xyz
'x, y, z'
'-x, -y, -z'

loop_
_atom_site_type_symbol
_atom_site_label
_atom_site_fract_x
_atom_site_fract_y
_atom_site_fract_z
_atom_site_U_iso_or_equiv
_atom_site_adp_type
_atom_site_calc_flag
_atom_site_refinement_flags
_atom_site_occupancy
N N1 0.7436(5) 0.9404(4) 0.81430(19) 0.0378(6) Uani d . 1
N N2 0.8979(5) 0.8670(4) 0.89745(18) 0.0391(6) Uani d . 1
N N3 1.3224(5) 0.7099(4) 0.94128(19) 0.0466(7) Uani d . 1
H H3A 1.2912 0.7013 1.0037 0.056 Uiso calc R 1
H H3B 1.4740 0.6646 0.9216 0.056 Uiso calc R 1
N N4 0.7147(5) 0.4974(4) 0.77661(18) 0.0393(6) Uani d . 1
N N5 0.8645(5) 0.3914(4) 0.85485(18) 0.0404(6) Uani d . 1
N N6 1.2775(5) 0.1997(4) 0.89166(18) 0.0417(7) Uani d . 1
H H6A 1.2482 0.1837 0.9541 0.050 Uiso calc R 1
H H6B 1.4246 0.1472 0.8701 0.050 Uiso calc R 1
S S1 1.18916(14) 0.81717(11) 0.74813(5) 0.0366(3) Uani d . 1
S S2 0.72542(15) 1.00787(11) 0.61469(6) 0.0398(3) Uani d . 1
S S3 1.13900(15) 0.34844(11) 0.70097(5) 0.0378(3) Uani d . 1
S S4 0.68122(15) 0.60763(11) 0.57878(5) 0.0403(3) Uani d . 1
C C1 0.8660(5) 0.9238(4) 0.7323(2) 0.0311(6) Uani d . 1
C C2 1.1362(6) 0.7931(4) 0.8752(2) 0.0336(7) Uani d . 1
C C3 0.8273(6) 0.4904(4) 0.6922(2) 0.0329(7) Uani d . 1
C C4 1.0953(5) 0.3057(4) 0.8283(2) 0.0307(6) Uani d . 1
C C5 0.8374(6) 0.7999(4) 0.55130(19) 0.0375(7) Uani d . 1
H H5A 1.0170 0.7468 0.5668 0.045 Uiso calc R 1
H H5B 0.8213 0.8433 0.4805 0.045 Uiso calc R 1

loop_
_atom_site_aniso_label
_atom_site_aniso_U_11
_atom_site_aniso_U_22
_atom_site_aniso_U_33
_atom_site_aniso_U_12
_atom_site_aniso_U_13
_atom_site_aniso_U_23
N1 0.0323(14) 0.0464(15) 0.0301(13) -0.0032(11) -0.0026(11) -0.0024(11)
N2 0.0327(14) 0.0533(15) 0.0252(12) -0.0018(11) -0.0026(10) -0.0018(11)
N3 0.0344(15) 0.0664(18) 0.0280(13) 0.0011(13) -0.0066(11) 0.0039(13)
N4 0.0341(14) 0.0451(14) 0.0297(13) 0.0008(11) -0.0016(11) 0.0037(11)
N5 0.0353(15) 0.0494(15) 0.0286(13) -0.0012(12) -0.0006(11) 0.0020(11)
N6 0.0337(14) 0.0516(16) 0.0293(13) 0.0020(12) -0.0038(11) 0.0054(12)
S1 0.0276(4) 0.0498(5) 0.0267(4) -0.0028(3) -0.0016(3) 0.0002(3)
S2 0.0398(5) 0.0424(5) 0.0300(4) -0.0032(3) -0.0097(3) 0.0062(3)
S3 0.0356(5) 0.0438(5) 0.0276(4) -0.0004(3) -0.0002(3) -0.0024(3)
S4 0.0401(5) 0.0507(5) 0.0287(4) -0.0111(4) -0.0122(3) -0.0014(3)
C1 0.0298(15) 0.0323(14) 0.0285(14) -0.0068(12) -0.0049(12) 0.0028(11)
C2 0.0353(16) 0.0368(15) 0.0264(14) -0.0075(12) -0.0040(12) 0.0002(12)
C3 0.0321(15) 0.0343(15) 0.0302(15) -0.0070(12) -0.0056(12) -0.0006(12)
C4 0.0336(16) 0.0290(14) 0.0275(14) -0.0065(12) -0.0031(12) -0.0004(11)
C5 0.0370(17) 0.0525(18) 0.0186(13) -0.0082(14) -0.0049(12) 0.0032(12)

loop_
_atom_type_symbol
_atom_type_description
_atom_type_scat_dispersion_real
_atom_type_scat_dispersion_imag
_atom_type_scat_source
C C 0.0033 0.0016 'International Tables Vol C Tables 4.2.6.8 and 6.1.1.4'
H H 0.0000 0.0000 'International Tables Vol C Tables 4.2.6.8 and 6.1.1.4'
N N 0.0061 0.0033 'International Tables Vol C Tables 4.2.6.8 and 6.1.1.4'
S S 0.1246 0.1234 'International Tables Vol C Tables 4.2.6.8 and 6.1.1.4'

loop_
_geom_angle_atom_site_label_1
_geom_angle_atom_site_label_2
_geom_angle_atom_site_label_3
_geom_angle
C1 N1 N2 112.9(2)
C2 N2 N1 112.6(2)
C2 N3 H3A 120.0
C2 N3 H3B 120.0
H3A N3 H3B 120.0
C3 N4 N5 113.4(2)
C4 N5 N4 113.0(2)
C4 N6 H6A 120.0
C4 N6 H6B 120.0
H6A N6 H6B 120.0
C1 S1 C2 86.94(14)
C1 S2 C5 101.78(13)
C4 S3 C3 87.09(13)
C3 S4 C5 101.31(13)
N1 C1 S1 114.3(2)
N1 C1 S2 123.8(2)
S1 C1 S2 121.83(17)
N2 C2 N3 124.8(3)
N2 C2 S1 113.2(2)
N3 C2 S1 122.0(2)
N4 C3 S3 113.7(2)
N4 C3 S4 123.8(2)
S3 C3 S4 122.55(17)
N5 C4 N6 124.1(3)
N5 C4 S3 112.8(2)
N6 C4 S3 123.1(2)
S2 C5 S4 117.40(16)
S2 C5 H5A 108.0
S4 C5 H5A 108.0
S2 C5 H5B 108.0
S4 C5 H5B 108.0
H5A C5 H5B 107.2

loop_
_geom_bond_atom_site_label_1
_geom_bond_atom_site_label_2
_geom_bond_distance
N1 C1 1.295(4)
N1 N2 1.381(4)
N2 C2 1.319(4)
N3 C2 1.330(4)
N3 H3A 0.8600
N3 H3B 0.8600
N4 C3 1.294(4)
N4 N5 1.368(3)
N5 C4 1.321(4)
N6 C4 1.332(4)
N6 H6A 0.8600
N6 H6B 0.8600
S1 C1 1.736(3)
S1 C2 1.741(3)
S2 C1 1.747(3)
S2 C5 1.818(3)
S3 C4 1.741(3)
S3 C3 1.742(3)
S4 C3 1.752(3)
S4 C5 1.819(3)
C5 H5A 0.9700
C5 H5B 0.9700

loop_
_geom_hbond_atom_site_label_D
_geom_hbond_atom_site_label_H
_geom_hbond_atom_site_label_A
_geom_hbond_site_symmetry_A
_geom_hbond_distance_DH
_geom_hbond_distance_HA
_geom_hbond_distance_DA
_geom_hbond_angle_DHA
N3 H3A N5 2_767 0.86 2.18 2.999(4) 158
N6 H6A N2 2_767 0.86 2.18 3.023(4) 168
N6 H6B N1 1_645 0.86 2.19 3.021(4) 162
C5 H5A S1 . 0.97 2.82 3.364(4) 116

loop_
_geom_torsion_atom_site_label_1
_geom_torsion_atom_site_label_2
_geom_torsion_atom_site_label_3
_geom_torsion_atom_site_label_4
_geom_torsion
C1 N1 N2 C2 -1.0(4)
C3 N4 N5 C4 0.9(4)
N2 N1 C1 S1 -0.7(3)
N2 N1 C1 S2 -178.4(2)
C2 S1 C1 N1 1.5(2)
C2 S1 C1 S2 179.36(19)
C5 S2 C1 N1 -130.4(3)
C5 S2 C1 S1 52.0(2)
N1 N2 C2 N3 -178.6(3)
N1 N2 C2 S1 2.2(3)
C1 S1 C2 N2 -2.1(2)
C1 S1 C2 N3 178.7(3)
N5 N4 C3 S3 -0.1(3)
N5 N4 C3 S4 178.7(2)
C4 S3 C3 N4 -0.6(2)
C4 S3 C3 S4 -179.3(2)
C5 S4 C3 N4 107.8(3)
C5 S4 C3 S3 -73.5(2)
N4 N5 C4 N6 177.8(3)
N4 N5 C4 S3 -1.4(3)
C3 S3 C4 N5 1.1(2)
C3 S3 C4 N6 -178.1(3)
C1 S2 C5 S4 77.73(18)
C3 S4 C5 S2 -79.41(18)

loop_
_cod_related_entry_id
_cod_related_entry_database
_cod_related_entry_code
1 ChemSpider 24740808
